data_7017404
loop_
_publ_author_name
'Izod, Keith'
'Watson, James M.'
'Clegg, William'
'Harrington, Ross W.'

_publ_section_title
;
 Synthesis, structures and stabilities of thioanisole-functionalised
 phosphido-borane complexes of the alkali metals.
;
_journal_issue 44
_journal_name_full 'Dalton transactions (Cambridge, England : 2003)'
_journal_page_first 11712
_journal_page_last 11718
_journal_paper_doi 10.1039/c1dt11368b
_journal_volume 40
_journal_year 2011
_chemical_formula_moiety 'C20 H45 B N2 Na P S Si2'
_chemical_formula_sum 'C20 H45 B N2 Na P S Si2'
_chemical_formula_weight 466.59
_chemical_name_systematic
;
?
;
_space_group_IT_number 2
_symmetry_cell_setting triclinic
_symmetry_space_group_name_Hall '-P 1'
_symmetry_space_group_name_H-M 'P -1'
_atom_sites_solution_hydrogens mixed
_atom_sites_solution_primary direct
_atom_sites_solution_secondary difmap
_audit_creation_method SHELXL-97
_cell_angle_alpha 93.397(7)
_cell_angle_beta 104.760(7)
_cell_angle_gamma 97.552(6)
_cell_formula_units_Z 4
_cell_length_a 11.3566(9)
_cell_length_b 13.2652(10)
_cell_length_c 21.1564(18)
_cell_measurement_reflns_used 3364
_cell_measurement_temperature 150(2)
_cell_measurement_theta_max 29.65
_cell_measurement_theta_min 2.76
_cell_volume 3040.9(4)
_computing_cell_refinement
;
CrysAlisPro, Oxford Diffraction Ltd.,
Version 1.171.33.34d (release 27-02-2009 CrysAlis171 .NET)
(compiled Feb 27 2009,15:38:38)
;
_computing_data_collection
;
CrysAlisPro, Oxford Diffraction Ltd.,
Version 1.171.33.34d (release 27-02-2009 CrysAlis171 .NET)
(compiled Feb 27 2009,15:38:38)
;
_computing_data_reduction
;
CrysAlisPro, Oxford Diffraction Ltd.,
Version 1.171.33.34d (release 27-02-2009 CrysAlis171 .NET)
(compiled Feb 27 2009,15:38:38)
;
_computing_molecular_graphics 'Bruker SHELXTL'
_computing_publication_material 'Bruker SHELXTL and local programs'
_computing_structure_refinement 'Bruker SHELXTL'
_computing_structure_solution 'Bruker SHELXTL'
_diffrn_ambient_temperature 150(2)
_diffrn_detector_area_resol_mean 10.3968
_diffrn_measured_fraction_theta_full 0.998
_diffrn_measured_fraction_theta_max 0.998
_diffrn_measurement_device_type 'Oxford Diffraction Gemini A Ultra diffractometer'
_diffrn_measurement_method 'thick-slice \w scans'
_diffrn_radiation_monochromator none
_diffrn_radiation_source 'sealed tube with Enhance optics'
_diffrn_radiation_type MoK\a
_diffrn_radiation_wavelength 0.71073
_diffrn_reflns_av_R_equivalents 0.0834
_diffrn_reflns_av_sigmaI/netI 0.2516
_diffrn_reflns_limit_h_max 13
_diffrn_reflns_limit_h_min -13
_diffrn_reflns_limit_k_max 15
_diffrn_reflns_limit_k_min -14
_diffrn_reflns_limit_l_max 23
_diffrn_reflns_limit_l_min -25
_diffrn_reflns_number 26610
_diffrn_reflns_theta_full 25.00
_diffrn_reflns_theta_max 25.00
_diffrn_reflns_theta_min 2.77
_exptl_absorpt_coefficient_mu 0.261
_exptl_absorpt_correction_T_max 0.979
_exptl_absorpt_correction_T_min 0.969
_exptl_absorpt_correction_type multi-scan
_exptl_absorpt_process_details
;
CrysAlisPro, Oxford Diffraction Ltd.,
Version 1.171.33.34d (release 27-02-2009 CrysAlis171 .NET)
(compiled Feb 27 2009,15:38:38)
Empirical absorption correction using spherical harmonics,
implemented in SCALE3 ABSPACK scaling algorithm.
;
_exptl_crystal_colour colourless
_exptl_crystal_density_diffrn 1.019
_exptl_crystal_density_method 'not measured'
_exptl_crystal_description block
_exptl_crystal_F_000 1016
_exptl_crystal_size_max 0.12
_exptl_crystal_size_mid 0.10
_exptl_crystal_size_min 0.08
_platon_squeeze_details
;
;
_refine_diff_density_max 0.326
_refine_diff_density_min -0.243
_refine_diff_density_rms 0.055
_refine_ls_extinction_method none
_refine_ls_goodness_of_fit_ref 0.698
_refine_ls_hydrogen_treatment mixed
_refine_ls_matrix_type full
_refine_ls_number_parameters 551
_refine_ls_number_reflns 10697
_refine_ls_number_restraints 0
_refine_ls_restrained_S_all 0.698
_refine_ls_R_factor_all 0.1302
_refine_ls_R_factor_gt 0.0476
_refine_ls_shift/su_max 0.002
_refine_ls_shift/su_mean 0.000
_refine_ls_structure_factor_coef Fsqd
_refine_ls_weighting_details 'calc w=1/[\s^2^(Fo^2^)+(0.0319P)^2^+0.0000P] where P=(Fo^2^+2Fc^2^)/3'
_refine_ls_weighting_scheme calc
_refine_ls_wR_factor_gt 0.0849
_refine_ls_wR_factor_ref 0.0946
_reflns_number_gt 4259
_reflns_number_total 10697
_reflns_threshold_expression I>2\s(I)
_cod_data_source_file c1dt11368b.txt
_cod_data_source_block ki385_compound_11
_cod_database_code 7017404
_computing_special_details
;
TITL ki385 in P-1
CELL 0.71073 11.3566 13.2652 21.1564 93.397 104.760 97.552
ZERR 4.00 0.0009 0.0010 0.0018 0.007 0.007 0.006
LATT 1
SFAC C H B N NA SI P S
UNIT 80 180 4 8 4 8 4 4

REM colourless block
SIZE 0.12 0.10 0.08
TEMP -123
OMIT -3 50

REM unidentified disordered solved treated by squeeze

L.S. 8
BOND $H
ACTA
FMAP 2
PLAN 10
EQIV $1 x, y+1, z
EQIV $2 x, y-1, z
FREE B1 NA2_$2
FREE B2 NA1
FREE NA2 B1_$1
BIND NA2 H1A_$1
BIND NA2 H1B_$1
BIND NA2 H1C_$1

REM EXTI 0.000000
WGHT 0.031900
FVAR 2.19523
P1 7 1.005115 1.176837 0.200608 11.00000 0.02683 0.02065 =
0.02546 0.00254 0.00955 0.00565
P2 7 1.061880 1.699342 0.325368 11.00000 0.02381 0.01984 =
0.02657 -0.00123 0.00566 0.00455
S1 8 0.954540 1.372419 0.127818 11.00000 0.04497 0.02159 =
0.03117 0.00365 0.01503 0.01173
S2 8 1.081312 1.916421 0.401353 11.00000 0.04608 0.02177 =
0.03499 0.00137 0.00630 0.00817
SI1 6 0.725863 1.076624 0.119053 11.00000 0.03453 0.03614 =
0.03255 -0.00119 0.00935 -0.00088
SI2 6 0.801713 1.147433 0.272624 11.00000 0.02866 0.03684 =
0.02918 0.00334 0.01390 0.00734
SI3 6 0.852802 1.620346 0.398158 11.00000 0.03659 0.03144 =
0.03779 -0.00194 0.01454 0.00015
SI4 6 0.792593 1.641317 0.243524 11.00000 0.02371 0.03136 =
0.03718 -0.00349 0.00360 0.00768
B1 3 1.068976 1.053373 0.230387 11.00000 0.03607 0.02707 =
0.03558 0.00994 0.01656 0.01065
H1A 2 1.062394 1.048232 0.285381 11.00000 0.03536
H1B 2 1.170119 1.068148 0.230369 11.00000 0.03940
H1C 2 1.017367 0.980382 0.191006 11.00000 0.05954
B2 3 1.101318 1.568160 0.296137 11.00000 0.03182 0.01801 =
0.03976 0.00266 0.01281 0.00699
H2A 2 1.199986 1.582050 0.298099 11.00000 0.03148
H2B 2 1.047747 1.550644 0.239355 11.00000 0.03068
H2C 2 1.076191 1.502791 0.322685 11.00000 0.03178
NA1 5 1.142210 1.380395 0.260249 11.00000 0.02747 0.02335 =
0.03494 -0.00112 0.00867 0.00595
NA2 5 1.152285 1.885106 0.271532 11.00000 0.02916 0.02447 =
0.03767 0.00637 0.01282 0.00793
N1 4 1.316966 1.344496 0.354101 11.00000 0.02848 0.03070 =
0.03630 0.00183 0.00985 0.01258
N2 4 1.324416 1.387552 0.213956 11.00000 0.02701 0.03161 =
0.03468 0.00428 0.00697 0.00453
N3 4 1.380336 1.903507 0.325630 11.00000 0.02891 0.02839 =
0.03967 -0.00103 0.00705 0.00195
N4 4 1.245271 1.819258 0.183286 11.00000 0.03616 0.03321 =
0.03497 0.00559 0.01508 0.01258
C1 1 0.833518 1.161508 0.190694 11.00000 0.02005 0.01707 =
0.02193 0.00642 0.00339 0.00321
AFIX 13
H1 2 0.813565 1.231161 0.181106 11.00000 -1.20000
AFIX 0
C2 1 0.724610 1.128043 0.039632 11.00000 0.04165 0.06649 =
0.03261 -0.00098 -0.00430 -0.01198
AFIX 137
H2D 2 0.713385 1.200013 0.042468 11.00000 -1.50000
H2E 2 0.656795 1.089069 0.004990 11.00000 -1.50000
H2F 2 0.802987 1.122315 0.029320 11.00000 -1.50000
AFIX 0
C3 1 0.761442 0.943439 0.113295 11.00000 0.06283 0.03749 =
0.05532 -0.01651 0.00942 -0.00289
AFIX 137
H3A 2 0.704622 0.904299 0.074153 11.00000 -1.50000
H3B 2 0.752063 0.910972 0.152508 11.00000 -1.50000
H3C 2 0.846313 0.945147 0.110201 11.00000 -1.50000
AFIX 0
C4 1 0.562487 1.066987 0.123935 11.00000 0.04055 0.07696 =
0.05113 -0.01337 0.00635 -0.00305
AFIX 137
H4A 2 0.540022 1.135630 0.126838 11.00000 -1.50000
H4B 2 0.554053 1.033533 0.162962 11.00000 -1.50000
H4C 2 0.507883 1.026755 0.084560 11.00000 -1.50000
AFIX 0
C5 1 0.658814 1.203001 0.273566 11.00000 0.04238 0.06584 =
0.03958 0.00182 0.02179 0.01492
AFIX 137
H5A 2 0.656394 1.263706 0.249300 11.00000 -1.50000
H5B 2 0.659042 1.222147 0.319058 11.00000 -1.50000
H5C 2 0.586222 1.152230 0.252834 11.00000 -1.50000
AFIX 0
C6 1 0.780297 1.011072 0.290785 11.00000 0.03932 0.05687 =
0.04928 0.02133 0.02130 0.00566
AFIX 137
H6A 2 0.853826 0.980983 0.288951 11.00000 -1.50000
H6B 2 0.708391 0.973048 0.258188 11.00000 -1.50000
H6C 2 0.767443 1.007685 0.334738 11.00000 -1.50000
AFIX 0
C7 1 0.927638 1.219864 0.339305 11.00000 0.04737 0.06052 =
0.02440 -0.00279 0.01129 0.01247
AFIX 137
H7A 2 0.940766 1.291426 0.330133 11.00000 -1.50000
H7B 2 1.003412 1.190511 0.342114 11.00000 -1.50000
H7C 2 0.905579 1.216100 0.381062 11.00000 -1.50000
AFIX 0
C8 1 1.024469 1.185508 0.117616 11.00000 0.01621 0.02569 =
0.02691 0.00257 0.00367 0.00750
C9 1 1.068086 1.109983 0.086352 11.00000 0.03152 0.02218 =
0.03332 0.00289 0.01332 0.00424
AFIX 43
H9 2 1.078084 1.048110 0.106124 11.00000 -1.20000
AFIX 0
C10 1 1.097793 1.120747 0.027455 11.00000 0.03619 0.03131 =
0.03683 -0.00135 0.01551 0.01226
AFIX 43
H10 2 1.128503 1.067573 0.007465 11.00000 -1.20000
AFIX 0
C11 1 1.082072 1.210248 -0.001923 11.00000 0.04412 0.03369 =
0.02378 0.00222 0.01709 0.00353
AFIX 43
H11 2 1.102785 1.219359 -0.042190 11.00000 -1.20000
AFIX 0
C12 1 1.036167 1.286241 0.027523 11.00000 0.03406 0.02319 =
0.02995 0.00320 0.00784 0.00259
AFIX 43
H12 2 1.023433 1.346864 0.006663 11.00000 -1.20000
AFIX 0
C13 1 1.008653 1.275450 0.086530 11.00000 0.02158 0.02001 =
0.02437 -0.00284 0.00645 0.00406
C14 1 0.958664 1.477270 0.078176 11.00000 0.06179 0.02252 =
0.04570 0.00701 0.01945 0.01274
AFIX 137
H14A 2 0.906978 1.455520 0.033537 11.00000 -1.50000
H14B 2 1.043672 1.499409 0.076761 11.00000 -1.50000
H14C 2 0.927592 1.534135 0.097122 11.00000 -1.50000
AFIX 0
C15 1 1.327838 1.475663 0.176266 11.00000 0.05256 0.05099 =
0.05171 0.01511 0.01621 0.00740
AFIX 137
H15A 2 1.406436 1.486941 0.164656 11.00000 -1.50000
H15B 2 1.319485 1.536245 0.202655 11.00000 -1.50000
H15C 2 1.259899 1.463137 0.136103 11.00000 -1.50000
AFIX 0
C16 1 1.334851 1.296862 0.173725 11.00000 0.03832 0.04484 =
0.04230 -0.00537 0.01010 0.00512
AFIX 137
H16A 2 1.417851 1.303081 0.167273 11.00000 -1.50000
H16B 2 1.274028 1.291200 0.130986 11.00000 -1.50000
H16C 2 1.319642 1.235740 0.196047 11.00000 -1.50000
AFIX 0
C17 1 1.425389 1.407402 0.273599 11.00000 0.02134 0.03801 =
0.04363 -0.00606 0.00864 0.00125
AFIX 23
H17A 2 1.426994 1.476677 0.294278 11.00000 -1.20000
H17B 2 1.504121 1.406400 0.261716 11.00000 -1.20000
AFIX 0
C18 1 1.416121 1.331446 0.322728 11.00000 0.02740 0.03989 =
0.03689 -0.00416 0.00034 0.01273
AFIX 23
H18A 2 1.400827 1.261436 0.300369 11.00000 -1.20000
H18B 2 1.495465 1.339410 0.356916 11.00000 -1.20000
AFIX 0
C19 1 1.356346 1.428511 0.406354 11.00000 0.04581 0.04425 =
0.03649 -0.00154 0.00872 0.01872
AFIX 137
H19A 2 1.429410 1.414944 0.439024 11.00000 -1.50000
H19B 2 1.289752 1.434553 0.427417 11.00000 -1.50000
H19C 2 1.376287 1.492383 0.387663 11.00000 -1.50000
AFIX 0
C20 1 1.285177 1.250291 0.383728 11.00000 0.04386 0.04302 =
0.04491 0.00901 0.01584 0.01418
AFIX 137
H20A 2 1.358104 1.236274 0.416310 11.00000 -1.50000
H20B 2 1.256597 1.192993 0.349389 11.00000 -1.50000
H20C 2 1.219703 1.258996 0.405176 11.00000 -1.50000
AFIX 0
C21 1 0.895792 1.684166 0.328117 11.00000 0.01822 0.01367 =
0.03501 -0.00404 0.00742 0.00067
AFIX 13
H21 2 0.881615 1.756130 0.335961 11.00000 -1.20000
AFIX 0
C22 1 0.917076 1.699537 0.477747 11.00000 0.06042 0.05672 =
0.03041 -0.00764 0.01871 -0.00749
AFIX 137
H22A 2 0.900128 1.769569 0.472565 11.00000 -1.50000
H22B 2 1.006296 1.699959 0.492087 11.00000 -1.50000
H22C 2 0.878793 1.670962 0.510678 11.00000 -1.50000
AFIX 0
C23 1 0.900534 1.491424 0.407090 11.00000 0.06381 0.03737 =
0.05084 0.00457 0.02901 0.00323
AFIX 137
H23A 2 0.990093 1.497549 0.414673 11.00000 -1.50000
H23B 2 0.859935 1.446404 0.366883 11.00000 -1.50000
H23C 2 0.876634 1.462632 0.444404 11.00000 -1.50000
AFIX 0
C24 1 0.682826 1.603148 0.387416 11.00000 0.04719 0.08239 =
0.05340 -0.00489 0.02204 -0.00052
AFIX 137
H24A 2 0.653550 1.669063 0.381140 11.00000 -1.50000
H24B 2 0.664036 1.576636 0.426573 11.00000 -1.50000
H24C 2 0.641656 1.554714 0.348894 11.00000 -1.50000
AFIX 0
C25 1 0.861820 1.695421 0.179764 11.00000 0.04267 0.04698 =
0.03602 0.00708 0.00742 0.01410
AFIX 137
H25D 2 0.938688 1.668487 0.181198 11.00000 -1.50000
H25E 2 0.879129 1.770046 0.188176 11.00000 -1.50000
H25F 2 0.804116 1.676237 0.136324 11.00000 -1.50000
AFIX 0
C26 1 0.758173 1.499967 0.225328 11.00000 0.03326 0.04454 =
0.04210 -0.01152 0.01033 0.00057
AFIX 137
H26A 2 0.835418 1.472028 0.230457 11.00000 -1.50000
H26B 2 0.706975 1.482626 0.180143 11.00000 -1.50000
H26C 2 0.713996 1.470795 0.255800 11.00000 -1.50000
AFIX 0
C27 1 0.642902 1.692104 0.233122 11.00000 0.03615 0.04929 =
0.05776 -0.00457 -0.00025 0.01338
AFIX 137
H25A 2 0.593675 1.654906 0.258643 11.00000 -1.50000
H25B 2 0.597499 1.682996 0.186593 11.00000 -1.50000
H25C 2 0.659344 1.764938 0.248698 11.00000 -1.50000
AFIX 0
C28 1 1.152018 1.729217 0.411386 11.00000 0.02182 0.01984 =
0.02734 -0.00155 0.00497 -0.00088
C29 1 1.220873 1.660188 0.443931 11.00000 0.02756 0.02446 =
0.03391 -0.00075 0.00367 0.00042
AFIX 43
H29 2 1.212781 1.593230 0.423139 11.00000 -1.20000
AFIX 0
C30 1 1.301526 1.685499 0.506049 11.00000 0.03926 0.03591 =
0.03990 0.00668 0.00286 0.00870
AFIX 43
H30 2 1.346904 1.636146 0.527346 11.00000 -1.20000
AFIX 0
C31 1 1.315144 1.782152 0.536370 11.00000 0.04521 0.04256 =
0.02990 0.00382 -0.00464 -0.00026
AFIX 43
H31 2 1.371311 1.800185 0.578468 11.00000 -1.20000
AFIX 0
C32 1 1.247186 1.853843 0.505816 11.00000 0.05045 0.02620 =
0.02571 -0.00679 0.00341 -0.00016
AFIX 43
H32 2 1.255478 1.920181 0.527527 11.00000 -1.20000
AFIX 0
C33 1 1.167520 1.828862 0.443888 11.00000 0.02360 0.02486 =
0.02895 0.00213 0.00494 0.00292
C34 1 1.131841 2.034092 0.454960 11.00000 0.06685 0.01609 =
0.05440 -0.00667 0.01833 0.00165
AFIX 137
H34A 2 1.115533 2.023396 0.497569 11.00000 -1.50000
H34B 2 1.086968 2.087601 0.435170 11.00000 -1.50000
H34C 2 1.220385 2.055000 0.461168 11.00000 -1.50000
AFIX 0
C35 1 1.180354 1.718806 0.150024 11.00000 0.04617 0.04143 =
0.05347 -0.00257 0.01618 0.01184
AFIX 137
H35A 2 1.225636 1.693276 0.120284 11.00000 -1.50000
H35B 2 1.097071 1.725926 0.124810 11.00000 -1.50000
H35C 2 1.175274 1.670552 0.182902 11.00000 -1.50000
AFIX 0
C36 1 1.243667 1.891343 0.133265 11.00000 0.05678 0.04688 =
0.04258 0.01468 0.02495 0.02223
AFIX 137
H36A 2 1.292162 1.870591 0.103855 11.00000 -1.50000
H36B 2 1.279244 1.960063 0.154675 11.00000 -1.50000
H36C 2 1.158522 1.891562 0.107828 11.00000 -1.50000
AFIX 0
C37 1 1.370738 1.809481 0.218855 11.00000 0.03511 0.05680 =
0.05475 0.00629 0.01945 0.02323
AFIX 23
H37A 2 1.420249 1.802836 0.186916 11.00000 -1.20000
H37B 2 1.368922 1.746054 0.241233 11.00000 -1.20000
AFIX 0
C38 1 1.432449 1.897650 0.268693 11.00000 0.02817 0.05213 =
0.06100 0.00568 0.01233 0.00402
AFIX 23
H38A 2 1.521088 1.892298 0.284452 11.00000 -1.20000
H38B 2 1.425716 1.961797 0.247290 11.00000 -1.20000
AFIX 0
C39 1 1.419945 1.825213 0.367997 11.00000 0.03649 0.06183 =
0.05882 0.01479 0.00988 0.00847
AFIX 137
H39A 2 1.509842 1.830406 0.378567 11.00000 -1.50000
H39B 2 1.382141 1.757622 0.345386 11.00000 -1.50000
H39C 2 1.394561 1.834816 0.408608 11.00000 -1.50000
AFIX 0
C40 1 1.424310 2.003650 0.363410 11.00000 0.04976 0.05019 =
0.07278 -0.01322 0.00955 -0.00329
AFIX 137
H40A 2 1.514447 2.013792 0.378655 11.00000 -1.50000
H40B 2 1.389760 2.006770 0.401341 11.00000 -1.50000
H40C 2 1.398119 2.057329 0.335491 11.00000 -1.50000

HKLF 4

REM ki385 in P-1
REM R1 = 0.0476 for 4259 Fo > 4sig(Fo) and 0.1302 for all 10697 data
REM 551 parameters refined using 0 restraints

END
;

loop_
_symmetry_equiv_pos_as_xyz
'x, y, z'
'-x, -y, -z'

loop_
_atom_site_label
_atom_site_type_symbol
_atom_site_fract_x
_atom_site_fract_y
_atom_site_fract_z
_atom_site_U_iso_or_equiv
_atom_site_adp_type
_atom_site_occupancy
_atom_site_symmetry_multiplicity
_atom_site_calc_flag
_atom_site_refinement_flags
P1 P 1.00511(9) 1.17684(7) 0.20061(5) 0.0236(3) Uani 1 1 d .
P2 P 1.06188(9) 1.69934(7) 0.32537(5) 0.0236(3) Uani 1 1 d .
S1 S 0.95454(9) 1.37242(7) 0.12782(5) 0.0310(3) Uani 1 1 d .
S2 S 1.08131(10) 1.91642(7) 0.40135(5) 0.0349(3) Uani 1 1 d .
Si1 Si 0.72586(11) 1.07662(8) 0.11905(6) 0.0351(3) Uani 1 1 d .
Si2 Si 0.80171(10) 1.14743(8) 0.27262(6) 0.0302(3) Uani 1 1 d .
Si3 Si 0.85280(11) 1.62035(8) 0.39816(6) 0.0351(3) Uani 1 1 d .
Si4 Si 0.79259(10) 1.64132(8) 0.24352(6) 0.0315(3) Uani 1 1 d .
B1 B 1.0690(5) 1.0534(3) 0.2304(3) 0.0308(12) Uani 1 1 d .
H1A H 1.062(3) 1.048(2) 0.2854(18) 0.035(10) Uiso 1 1 d .
H1B H 1.170(3) 1.068(2) 0.2304(17) 0.039(10) Uiso 1 1 d .
H1C H 1.017(3) 0.980(3) 0.1910(19) 0.060(12) Uiso 1 1 d .
B2 B 1.1013(5) 1.5682(3) 0.2961(3) 0.0290(12) Uani 1 1 d .
H2A H 1.200(3) 1.582(2) 0.2981(16) 0.031(9) Uiso 1 1 d .
H2B H 1.048(3) 1.551(2) 0.2394(18) 0.031(10) Uiso 1 1 d .
H2C H 1.076(3) 1.503(2) 0.3227(16) 0.032(9) Uiso 1 1 d .
Na1 Na 1.14221(12) 1.38040(9) 0.26025(7) 0.0285(4) Uani 1 1 d .
Na2 Na 1.15229(13) 1.88511(9) 0.27153(7) 0.0292(4) Uani 1 1 d .
N1 N 1.3170(3) 1.3445(2) 0.35410(16) 0.0309(8) Uani 1 1 d .
N2 N 1.3244(3) 1.3876(2) 0.21396(17) 0.0313(8) Uani 1 1 d .
N3 N 1.3803(3) 1.9035(2) 0.32563(17) 0.0331(9) Uani 1 1 d .
N4 N 1.2453(3) 1.8193(2) 0.18329(16) 0.0330(9) Uani 1 1 d .
C1 C 0.8335(3) 1.1615(2) 0.19069(18) 0.0199(9) Uani 1 1 d .
H1 H 0.8136 1.2312 0.1811 0.024 Uiso 1 1 calc R
C2 C 0.7246(4) 1.1280(3) 0.0396(2) 0.0516(13) Uani 1 1 d .
H2D H 0.7134 1.2000 0.0425 0.077 Uiso 1 1 calc R
H2E H 0.6568 1.0891 0.0050 0.077 Uiso 1 1 calc R
H2F H 0.8030 1.1223 0.0293 0.077 Uiso 1 1 calc R
C3 C 0.7614(4) 0.9434(3) 0.1133(2) 0.0549(13) Uani 1 1 d .
H3A H 0.7046 0.9043 0.0742 0.082 Uiso 1 1 calc R
H3B H 0.7521 0.9110 0.1525 0.082 Uiso 1 1 calc R
H3C H 0.8463 0.9451 0.1102 0.082 Uiso 1 1 calc R
C4 C 0.5625(4) 1.0670(3) 0.1239(2) 0.0592(14) Uani 1 1 d .
H4A H 0.5400 1.1356 0.1268 0.089 Uiso 1 1 calc R
H4B H 0.5541 1.0335 0.1630 0.089 Uiso 1 1 calc R
H4C H 0.5079 1.0268 0.0846 0.089 Uiso 1 1 calc R
C5 C 0.6588(4) 1.2030(3) 0.2736(2) 0.0468(12) Uani 1 1 d .
H5A H 0.6564 1.2637 0.2493 0.070 Uiso 1 1 calc R
H5B H 0.6590 1.2221 0.3191 0.070 Uiso 1 1 calc R
H5C H 0.5862 1.1522 0.2528 0.070 Uiso 1 1 calc R
C6 C 0.7803(4) 1.0111(3) 0.2908(2) 0.0462(12) Uani 1 1 d .
H6A H 0.8538 0.9810 0.2890 0.069 Uiso 1 1 calc R
H6B H 0.7084 0.9730 0.2582 0.069 Uiso 1 1 calc R
H6C H 0.7674 1.0077 0.3347 0.069 Uiso 1 1 calc R
C7 C 0.9276(4) 1.2199(3) 0.33930(19) 0.0437(12) Uani 1 1 d .
H7A H 0.9408 1.2914 0.3301 0.065 Uiso 1 1 calc R
H7B H 1.0034 1.1905 0.3421 0.065 Uiso 1 1 calc R
H7C H 0.9056 1.2161 0.3811 0.065 Uiso 1 1 calc R
C8 C 1.0245(3) 1.1855(3) 0.11762(18) 0.0229(9) Uani 1 1 d .
C9 C 1.0681(3) 1.1100(3) 0.0864(2) 0.0281(10) Uani 1 1 d .
H9 H 1.0781 1.0481 0.1061 0.034 Uiso 1 1 calc R
C10 C 1.0978(3) 1.1207(3) 0.0275(2) 0.0332(10) Uani 1 1 d .
H10 H 1.1285 1.0676 0.0075 0.040 Uiso 1 1 calc R
C11 C 1.0821(3) 1.2102(3) -0.00192(19) 0.0326(10) Uani 1 1 d .
H11 H 1.1028 1.2194 -0.0422 0.039 Uiso 1 1 calc R
C12 C 1.0362(3) 1.2862(3) 0.0275(2) 0.0293(10) Uani 1 1 d .
H12 H 1.0234 1.3469 0.0067 0.035 Uiso 1 1 calc R
C13 C 1.0087(3) 1.2754(2) 0.08653(19) 0.0220(9) Uani 1 1 d .
C14 C 0.9587(4) 1.4773(3) 0.0782(2) 0.0416(12) Uani 1 1 d .
H14A H 0.9070 1.4555 0.0335 0.062 Uiso 1 1 calc R
H14B H 1.0437 1.4994 0.0768 0.062 Uiso 1 1 calc R
H14C H 0.9276 1.5341 0.0971 0.062 Uiso 1 1 calc R
C15 C 1.3278(4) 1.4757(3) 0.1763(2) 0.0509(13) Uani 1 1 d .
H15A H 1.4064 1.4869 0.1647 0.076 Uiso 1 1 calc R
H15B H 1.3195 1.5362 0.2027 0.076 Uiso 1 1 calc R
H15C H 1.2599 1.4631 0.1361 0.076 Uiso 1 1 calc R
C16 C 1.3349(4) 1.2969(3) 0.1737(2) 0.0424(12) Uani 1 1 d .
H16A H 1.4179 1.3031 0.1673 0.064 Uiso 1 1 calc R
H16B H 1.2740 1.2912 0.1310 0.064 Uiso 1 1 calc R
H16C H 1.3196 1.2357 0.1960 0.064 Uiso 1 1 calc R
C17 C 1.4254(4) 1.4074(3) 0.2736(2) 0.0350(11) Uani 1 1 d .
H17A H 1.4270 1.4767 0.2943 0.042 Uiso 1 1 calc R
H17B H 1.5041 1.4064 0.2617 0.042 Uiso 1 1 calc R
C18 C 1.4161(3) 1.3314(3) 0.3227(2) 0.0359(11) Uani 1 1 d .
H18A H 1.4008 1.2614 0.3004 0.043 Uiso 1 1 calc R
H18B H 1.4955 1.3394 0.3569 0.043 Uiso 1 1 calc R
C19 C 1.3563(4) 1.4285(3) 0.4064(2) 0.0417(12) Uani 1 1 d .
H19A H 1.4294 1.4149 0.4390 0.063 Uiso 1 1 calc R
H19B H 1.2898 1.4346 0.4274 0.063 Uiso 1 1 calc R
H19C H 1.3763 1.4924 0.3877 0.063 Uiso 1 1 calc R
C20 C 1.2852(4) 1.2503(3) 0.3837(2) 0.0423(12) Uani 1 1 d .
H20A H 1.3581 1.2363 0.4163 0.063 Uiso 1 1 calc R
H20B H 1.2566 1.1930 0.3494 0.063 Uiso 1 1 calc R
H20C H 1.2197 1.2590 0.4052 0.063 Uiso 1 1 calc R
C21 C 0.8958(3) 1.6842(2) 0.32812(18) 0.0227(9) Uani 1 1 d .
H21 H 0.8816 1.7561 0.3360 0.027 Uiso 1 1 calc R
C22 C 0.9171(4) 1.6995(3) 0.4777(2) 0.0500(13) Uani 1 1 d .
H22A H 0.9001 1.7696 0.4726 0.075 Uiso 1 1 calc R
H22B H 1.0063 1.7000 0.4921 0.075 Uiso 1 1 calc R
H22C H 0.8788 1.6710 0.5107 0.075 Uiso 1 1 calc R
C23 C 0.9005(4) 1.4914(3) 0.4071(2) 0.0485(13) Uani 1 1 d .
H23A H 0.9901 1.4975 0.4147 0.073 Uiso 1 1 calc R
H23B H 0.8599 1.4464 0.3669 0.073 Uiso 1 1 calc R
H23C H 0.8766 1.4626 0.4444 0.073 Uiso 1 1 calc R
C24 C 0.6828(4) 1.6031(3) 0.3874(2) 0.0608(14) Uani 1 1 d .
H24A H 0.6536 1.6691 0.3811 0.091 Uiso 1 1 calc R
H24B H 0.6640 1.5766 0.4266 0.091 Uiso 1 1 calc R
H24C H 0.6417 1.5547 0.3489 0.091 Uiso 1 1 calc R
C25 C 0.8618(4) 1.6954(3) 0.1798(2) 0.0416(11) Uani 1 1 d .
H25D H 0.9387 1.6685 0.1812 0.062 Uiso 1 1 calc R
H25E H 0.8791 1.7700 0.1882 0.062 Uiso 1 1 calc R
H25F H 0.8041 1.6762 0.1363 0.062 Uiso 1 1 calc R
C26 C 0.7582(4) 1.5000(3) 0.2253(2) 0.0410(11) Uani 1 1 d .
H26A H 0.8354 1.4720 0.2305 0.062 Uiso 1 1 calc R
H26B H 0.7070 1.4826 0.1801 0.062 Uiso 1 1 calc R
H26C H 0.7140 1.4708 0.2558 0.062 Uiso 1 1 calc R
C27 C 0.6429(4) 1.6921(3) 0.2331(2) 0.0498(13) Uani 1 1 d .
H25A H 0.5937 1.6549 0.2586 0.075 Uiso 1 1 calc R
H25B H 0.5975 1.6830 0.1866 0.075 Uiso 1 1 calc R
H25C H 0.6593 1.7649 0.2487 0.075 Uiso 1 1 calc R
C28 C 1.1520(3) 1.7292(2) 0.41139(18) 0.0238(9) Uani 1 1 d .
C29 C 1.2209(3) 1.6602(3) 0.4439(2) 0.0299(10) Uani 1 1 d .
H29 H 1.2128 1.5932 0.4231 0.036 Uiso 1 1 calc R
C30 C 1.3015(4) 1.6855(3) 0.5060(2) 0.0394(11) Uani 1 1 d .
H30 H 1.3469 1.6361 0.5273 0.047 Uiso 1 1 calc R
C31 C 1.3151(4) 1.7822(3) 0.5364(2) 0.0426(11) Uani 1 1 d .
H31 H 1.3713 1.8002 0.5785 0.051 Uiso 1 1 calc R
C32 C 1.2472(4) 1.8538(3) 0.5058(2) 0.0363(11) Uani 1 1 d .
H32 H 1.2555 1.9202 0.5275 0.044 Uiso 1 1 calc R
C33 C 1.1675(3) 1.8289(3) 0.4439(2) 0.0263(10) Uani 1 1 d .
C34 C 1.1318(4) 2.0341(2) 0.4550(2) 0.0462(12) Uani 1 1 d .
H34A H 1.1155 2.0234 0.4976 0.069 Uiso 1 1 calc R
H34B H 1.0870 2.0876 0.4352 0.069 Uiso 1 1 calc R
H34C H 1.2204 2.0550 0.4612 0.069 Uiso 1 1 calc R
C35 C 1.1804(4) 1.7188(3) 0.1500(2) 0.0463(12) Uani 1 1 d .
H35A H 1.2256 1.6933 0.1203 0.069 Uiso 1 1 calc R
H35B H 1.0971 1.7259 0.1248 0.069 Uiso 1 1 calc R
H35C H 1.1753 1.6706 0.1829 0.069 Uiso 1 1 calc R
C36 C 1.2437(4) 1.8913(3) 0.1333(2) 0.0448(12) Uani 1 1 d .
H36A H 1.2922 1.8706 0.1039 0.067 Uiso 1 1 calc R
H36B H 1.2792 1.9601 0.1547 0.067 Uiso 1 1 calc R
H36C H 1.1585 1.8916 0.1078 0.067 Uiso 1 1 calc R
C37 C 1.3707(4) 1.8095(3) 0.2189(2) 0.0459(12) Uani 1 1 d .
H37A H 1.4202 1.8028 0.1869 0.055 Uiso 1 1 calc R
H37B H 1.3689 1.7461 0.2412 0.055 Uiso 1 1 calc R
C38 C 1.4324(4) 1.8977(3) 0.2687(2) 0.0472(12) Uani 1 1 d .
H38A H 1.5211 1.8923 0.2845 0.057 Uiso 1 1 calc R
H38B H 1.4257 1.9618 0.2473 0.057 Uiso 1 1 calc R
C39 C 1.4199(4) 1.8252(3) 0.3680(2) 0.0524(13) Uani 1 1 d .
H39A H 1.5098 1.8304 0.3786 0.079 Uiso 1 1 calc R
H39B H 1.3821 1.7576 0.3454 0.079 Uiso 1 1 calc R
H39C H 1.3946 1.8348 0.4086 0.079 Uiso 1 1 calc R
C40 C 1.4243(4) 2.0036(3) 0.3634(2) 0.0606(14) Uani 1 1 d .
H40A H 1.5144 2.0138 0.3787 0.091 Uiso 1 1 calc R
H40B H 1.3898 2.0068 0.4013 0.091 Uiso 1 1 calc R
H40C H 1.3981 2.0573 0.3355 0.091 Uiso 1 1 calc R

loop_
_atom_site_aniso_label
_atom_site_aniso_U_11
_atom_site_aniso_U_22
_atom_site_aniso_U_33
_atom_site_aniso_U_23
_atom_site_aniso_U_13
_atom_site_aniso_U_12
P1 0.0268(6) 0.0207(5) 0.0255(7) 0.0025(5) 0.0096(5) 0.0057(4)
P2 0.0238(6) 0.0198(5) 0.0266(7) -0.0012(5) 0.0057(5) 0.0045(4)
S1 0.0450(7) 0.0216(5) 0.0312(7) 0.0037(5) 0.0150(6) 0.0117(5)
S2 0.0461(7) 0.0218(5) 0.0350(7) 0.0014(5) 0.0063(6) 0.0082(5)
Si1 0.0345(8) 0.0361(7) 0.0326(8) -0.0012(6) 0.0094(6) -0.0009(5)
Si2 0.0287(7) 0.0368(6) 0.0292(8) 0.0033(6) 0.0139(6) 0.0073(5)
Si3 0.0366(8) 0.0314(6) 0.0378(9) -0.0019(6) 0.0145(7) 0.0002(5)
Si4 0.0237(7) 0.0314(6) 0.0372(8) -0.0035(6) 0.0036(6) 0.0077(5)
B1 0.036(3) 0.027(3) 0.036(4) 0.010(3) 0.017(3) 0.011(2)
B2 0.032(3) 0.018(2) 0.040(4) 0.003(2) 0.013(3) 0.007(2)
Na1 0.0275(9) 0.0233(8) 0.0349(10) -0.0011(7) 0.0087(8) 0.0059(6)
Na2 0.0292(9) 0.0245(8) 0.0377(11) 0.0064(7) 0.0128(8) 0.0079(7)
N1 0.028(2) 0.0307(18) 0.036(2) 0.0018(17) 0.0099(18) 0.0126(15)
N2 0.027(2) 0.0316(19) 0.035(2) 0.0043(17) 0.0070(19) 0.0045(15)
N3 0.029(2) 0.0284(19) 0.040(2) -0.0010(18) 0.0071(19) 0.0019(15)
N4 0.036(2) 0.0332(19) 0.035(2) 0.0056(18) 0.0151(19) 0.0126(17)
C1 0.020(2) 0.0171(19) 0.022(2) 0.0064(17) 0.0034(19) 0.0032(16)
C2 0.042(3) 0.066(3) 0.033(3) -0.001(2) -0.004(2) -0.012(2)
C3 0.063(3) 0.037(3) 0.055(4) -0.017(2) 0.009(3) -0.003(2)
C4 0.041(3) 0.077(3) 0.051(4) -0.013(3) 0.006(3) -0.003(2)
C5 0.042(3) 0.066(3) 0.040(3) 0.002(2) 0.022(3) 0.015(2)
C6 0.039(3) 0.057(3) 0.049(3) 0.021(2) 0.021(3) 0.006(2)
C7 0.047(3) 0.061(3) 0.024(3) -0.003(2) 0.011(2) 0.012(2)
C8 0.016(2) 0.026(2) 0.027(3) 0.0026(19) 0.0037(19) 0.0075(17)
C9 0.032(3) 0.022(2) 0.033(3) 0.0029(19) 0.013(2) 0.0042(18)
C10 0.036(3) 0.031(2) 0.037(3) -0.001(2) 0.016(2) 0.0123(19)
C11 0.044(3) 0.034(2) 0.024(3) 0.002(2) 0.017(2) 0.004(2)
C12 0.034(3) 0.023(2) 0.030(3) 0.003(2) 0.008(2) 0.0026(18)
C13 0.022(2) 0.020(2) 0.024(3) -0.0028(18) 0.006(2) 0.0041(16)
C14 0.062(3) 0.023(2) 0.046(3) 0.007(2) 0.019(3) 0.013(2)
C15 0.053(3) 0.051(3) 0.052(3) 0.015(3) 0.016(3) 0.007(2)
C16 0.038(3) 0.045(3) 0.042(3) -0.005(2) 0.010(2) 0.005(2)
C17 0.021(3) 0.038(2) 0.044(3) -0.006(2) 0.009(2) 0.0012(19)
C18 0.027(3) 0.040(2) 0.037(3) -0.004(2) 0.000(2) 0.0127(19)
C19 0.046(3) 0.044(3) 0.036(3) -0.002(2) 0.009(2) 0.019(2)
C20 0.044(3) 0.043(3) 0.045(3) 0.009(2) 0.016(2) 0.014(2)
C21 0.018(2) 0.0137(18) 0.035(3) -0.0040(17) 0.007(2) 0.0007(15)
C22 0.060(3) 0.057(3) 0.030(3) -0.008(2) 0.019(3) -0.007(2)
C23 0.064(3) 0.037(2) 0.051(3) 0.005(2) 0.029(3) 0.003(2)
C24 0.047(3) 0.082(3) 0.053(4) -0.005(3) 0.022(3) -0.001(3)
C25 0.043(3) 0.047(3) 0.036(3) 0.007(2) 0.007(2) 0.014(2)
C26 0.033(3) 0.045(3) 0.042(3) -0.012(2) 0.010(2) 0.001(2)
C27 0.036(3) 0.049(3) 0.058(4) -0.005(2) 0.000(3) 0.013(2)
C28 0.022(2) 0.020(2) 0.027(3) -0.0016(19) 0.005(2) -0.0009(17)
C29 0.028(3) 0.024(2) 0.034(3) -0.001(2) 0.004(2) 0.0004(18)
C30 0.039(3) 0.036(3) 0.040(3) 0.007(2) 0.003(3) 0.009(2)
C31 0.045(3) 0.043(3) 0.030(3) 0.004(2) -0.005(2) 0.000(2)
C32 0.050(3) 0.026(2) 0.026(3) -0.007(2) 0.003(2) 0.000(2)
C33 0.024(2) 0.025(2) 0.029(3) 0.002(2) 0.005(2) 0.0029(17)
C34 0.067(3) 0.016(2) 0.054(3) -0.007(2) 0.018(3) 0.002(2)
C35 0.046(3) 0.041(3) 0.053(3) -0.003(2) 0.016(3) 0.012(2)
C36 0.057(3) 0.047(3) 0.043(3) 0.015(2) 0.025(3) 0.022(2)
C37 0.035(3) 0.057(3) 0.055(3) 0.006(3) 0.019(3) 0.023(2)
C38 0.028(3) 0.052(3) 0.061(4) 0.006(3) 0.012(3) 0.004(2)
C39 0.036(3) 0.062(3) 0.059(4) 0.015(3) 0.010(3) 0.008(2)
C40 0.050(3) 0.050(3) 0.073(4) -0.013(3) 0.010(3) -0.003(2)

loop_
_atom_type_symbol
_atom_type_description
_atom_type_scat_dispersion_real
_atom_type_scat_dispersion_imag
_atom_type_scat_source
C C 0.0033 0.0016 'International Tables Vol C Tables 4.2.6.8 and 6.1.1.4'
H H 0.0000 0.0000 'International Tables Vol C Tables 4.2.6.8 and 6.1.1.4'
B B 0.0013 0.0007 'International Tables Vol C Tables 4.2.6.8 and 6.1.1.4'
N N 0.0061 0.0033 'International Tables Vol C Tables 4.2.6.8 and 6.1.1.4'
Na Na 0.0362 0.0249 'International Tables Vol C Tables 4.2.6.8 and 6.1.1.4'
Si Si 0.0817 0.0704 'International Tables Vol C Tables 4.2.6.8 and 6.1.1.4'
P P 0.1023 0.0942 'International Tables Vol C Tables 4.2.6.8 and 6.1.1.4'
S S 0.1246 0.1234 'International Tables Vol C Tables 4.2.6.8 and 6.1.1.4'

loop_
_geom_angle_atom_site_label_1
_geom_angle_atom_site_label_2
_geom_angle_atom_site_label_3
_geom_angle
_geom_angle_site_symmetry_1
_geom_angle_site_symmetry_3
B1 P1 Na1 119.87(17) . .
B1 P1 C1 110.23(18) . .
B1 P1 C8 105.98(19) . .
Na1 P1 C1 114.88(11) . .
Na1 P1 C8 98.10(12) . .
C1 P1 C8 105.55(16) . .
B2 P2 Na2 118.70(15) . .
B2 P2 C21 109.88(18) . .
B2 P2 C28 106.0(2) . .
Na2 P2 C21 116.09(11) . .
Na2 P2 C28 99.01(11) . .
C21 P2 C28 105.05(16) . .
Na1 S1 C13 97.10(13) . .
Na1 S1 C14 120.51(15) . .
C13 S1 C14 104.20(17) . .
Na2 S2 C33 97.34(13) . .
Na2 S2 C34 122.45(14) . .
C33 S2 C34 103.9(2) . .
C1 Si1 C2 112.34(17) . .
C1 Si1 C3 113.57(19) . .
C1 Si1 C4 111.12(18) . .
C2 Si1 C3 107.6(2) . .
C2 Si1 C4 104.7(2) . .
C3 Si1 C4 106.9(2) . .
C1 Si2 C5 108.64(17) . .
C1 Si2 C6 112.37(17) . .
C1 Si2 C7 111.10(17) . .
C5 Si2 C6 109.14(18) . .
C5 Si2 C7 106.90(19) . .
C6 Si2 C7 108.52(19) . .
C21 Si3 C22 112.25(17) . .
C21 Si3 C23 113.29(17) . .
C21 Si3 C24 111.29(19) . .
C22 Si3 C23 108.6(2) . .
C22 Si3 C24 104.0(2) . .
C23 Si3 C24 106.9(2) . .
C21 Si4 C25 110.78(18) . .
C21 Si4 C26 113.41(17) . .
C21 Si4 C27 109.94(18) . .
C25 Si4 C26 108.43(18) . .
C25 Si4 C27 105.67(18) . .
C26 Si4 C27 108.30(18) . .
P1 B1 H1A 107.4(14) . .
P1 B1 H1B 104.3(15) . .
P1 B1 H1C 109.8(17) . .
H1A B1 H1B 109(2) . .
H1A B1 H1C 117(2) . .
H1B B1 H1C 109(2) . .
P2 B2 H2A 105.7(16) . .
P2 B2 H2B 106.4(14) . .
P2 B2 H2C 115.6(16) . .
H2A B2 H2B 106(2) . .
H2A B2 H2C 113(2) . .
H2B B2 H2C 109(2) . .
P1 Na1 S1 62.93(4) . .
P1 Na1 H2B 122.6(8) . .
P1 Na1 H2C 127.1(8) . .
P1 Na1 N1 105.34(8) . .
P1 Na1 N2 100.59(9) . .
P1 Na1 C17 114.86(8) . .
S1 Na1 H2B 66.0(8) . .
S1 Na1 H2C 101.1(8) . .
S1 Na1 N1 163.54(9) . .
S1 Na1 N2 95.02(9) . .
S1 Na1 C17 121.90(9) . .
H2B Na1 H2C 43.7(10) . .
H2B Na1 N1 129.3(8) . .
H2B Na1 N2 108.3(7) . .
H2B Na1 C17 113.3(7) . .
H2C Na1 N1 95.3(8) . .
H2C Na1 N2 131.9(8) . .
H2C Na1 C17 115.8(8) . .
N1 Na1 N2 75.12(11) . .
N1 Na1 C17 50.29(10) . .
N2 Na1 C17 27.19(10) . .
P2 Na2 S2 63.43(4) . .
P2 Na2 H1A 119.7(7) . 1_565
P2 Na2 H1B 162.0(8) . 1_565
P2 Na2 H1C 124.1(8) . 1_565
P2 Na2 N3 100.75(8) . .
P2 Na2 N4 104.29(8) . .
S2 Na2 H1A 65.6(8) . 1_565
S2 Na2 H1B 104.3(7) . 1_565
S2 Na2 H1C 106.2(8) . 1_565
S2 Na2 N3 94.46(9) . .
S2 Na2 N4 162.51(9) . .
H1A Na2 H1B 43.0(10) 1_565 1_565
H1A Na2 H1C 47.9(11) 1_565 1_565
H1A Na2 N3 113.2(8) 1_565 .
H1A Na2 N4 131.2(8) 1_565 .
H1B Na2 H1C 43.8(11) 1_565 1_565
H1B Na2 N3 93.0(8) 1_565 .
H1B Na2 N4 90.4(7) 1_565 .
H1C Na2 N3 135.1(8) 1_565 .
H1C Na2 N4 91.0(8) 1_565 .
N3 Na2 N4 74.96(11) . .
Na1 N1 C18 103.7(2) . .
Na1 N1 C19 112.2(2) . .
Na1 N1 C20 112.9(2) . .
C18 N1 C19 110.9(3) . .
C18 N1 C20 109.2(3) . .
C19 N1 C20 108.0(3) . .
Na1 N2 C15 108.5(2) . .
Na1 N2 C16 117.7(2) . .
Na1 N2 C17 101.2(2) . .
C15 N2 C16 109.1(3) . .
C15 N2 C17 108.9(3) . .
C16 N2 C17 110.9(3) . .
Na2 N3 C38 102.2(2) . .
Na2 N3 C39 116.1(2) . .
Na2 N3 C40 110.4(2) . .
C38 N3 C39 109.5(3) . .
C38 N3 C40 110.0(3) . .
C39 N3 C40 108.5(3) . .
Na2 N4 C35 112.9(2) . .
Na2 N4 C36 110.7(2) . .
Na2 N4 C37 104.0(2) . .
C35 N4 C36 108.1(3) . .
C35 N4 C37 109.5(3) . .
C36 N4 C37 111.6(3) . .
P1 C1 Si1 119.61(18) . .
P1 C1 Si2 109.50(18) . .
P1 C1 H1 102.9 . .
Si1 C1 Si2 116.21(17) . .
Si1 C1 H1 102.9 . .
Si2 C1 H1 102.9 . .
Si1 C2 H2D 109.5 . .
Si1 C2 H2E 109.5 . .
Si1 C2 H2F 109.5 . .
H2D C2 H2E 109.5 . .
H2D C2 H2F 109.5 . .
H2E C2 H2F 109.5 . .
Si1 C3 H3A 109.5 . .
Si1 C3 H3B 109.5 . .
Si1 C3 H3C 109.5 . .
H3A C3 H3B 109.5 . .
H3A C3 H3C 109.5 . .
H3B C3 H3C 109.5 . .
Si1 C4 H4A 109.5 . .
Si1 C4 H4B 109.5 . .
Si1 C4 H4C 109.5 . .
H4A C4 H4B 109.5 . .
H4A C4 H4C 109.5 . .
H4B C4 H4C 109.5 . .
Si2 C5 H5A 109.5 . .
Si2 C5 H5B 109.5 . .
Si2 C5 H5C 109.5 . .
H5A C5 H5B 109.5 . .
H5A C5 H5C 109.5 . .
H5B C5 H5C 109.5 . .
Si2 C6 H6A 109.5 . .
Si2 C6 H6B 109.5 . .
Si2 C6 H6C 109.5 . .
H6A C6 H6B 109.5 . .
H6A C6 H6C 109.5 . .
H6B C6 H6C 109.5 . .
Si2 C7 H7A 109.5 . .
Si2 C7 H7B 109.5 . .
Si2 C7 H7C 109.5 . .
H7A C7 H7B 109.5 . .
H7A C7 H7C 109.5 . .
H7B C7 H7C 109.5 . .
P1 C8 C9 121.9(3) . .
P1 C8 C13 120.4(3) . .
C9 C8 C13 117.3(3) . .
C8 C9 H9 118.7 . .
C8 C9 C10 122.7(3) . .
H9 C9 C10 118.7 . .
C9 C10 H10 120.5 . .
C9 C10 C11 118.9(3) . .
H10 C10 C11 120.5 . .
C10 C11 H11 120.1 . .
C10 C11 C12 119.7(4) . .
H11 C11 C12 120.1 . .
C11 C12 H12 119.5 . .
C11 C12 C13 120.9(3) . .
H12 C12 C13 119.5 . .
S1 C13 C8 116.8(3) . .
S1 C13 C12 122.8(3) . .
C8 C13 C12 120.5(3) . .
S1 C14 H14A 109.5 . .
S1 C14 H14B 109.5 . .
S1 C14 H14C 109.5 . .
H14A C14 H14B 109.5 . .
H14A C14 H14C 109.5 . .
H14B C14 H14C 109.5 . .
N2 C15 H15A 109.5 . .
N2 C15 H15B 109.5 . .
N2 C15 H15C 109.5 . .
H15A C15 H15B 109.5 . .
H15A C15 H15C 109.5 . .
H15B C15 H15C 109.5 . .
N2 C16 H16A 109.5 . .
N2 C16 H16B 109.5 . .
N2 C16 H16C 109.5 . .
H16A C16 H16B 109.5 . .
H16A C16 H16C 109.5 . .
H16B C16 H16C 109.5 . .
Na1 C17 N2 51.63(17) . .
Na1 C17 H17A 85.1 . .
Na1 C17 H17B 160.1 . .
Na1 C17 C18 79.9(2) . .
N2 C17 H17A 108.9 . .
N2 C17 H17B 108.9 . .
N2 C17 C18 113.4(3) . .
H17A C17 H17B 107.7 . .
H17A C17 C18 108.9 . .
H17B C17 C18 108.9 . .
N1 C18 C17 112.2(3) . .
N1 C18 H18A 109.2 . .
N1 C18 H18B 109.2 . .
C17 C18 H18A 109.2 . .
C17 C18 H18B 109.2 . .
H18A C18 H18B 107.9 . .
N1 C19 H19A 109.5 . .
N1 C19 H19B 109.5 . .
N1 C19 H19C 109.5 . .
H19A C19 H19B 109.5 . .
H19A C19 H19C 109.5 . .
H19B C19 H19C 109.5 . .
N1 C20 H20A 109.5 . .
N1 C20 H20B 109.5 . .
N1 C20 H20C 109.5 . .
H20A C20 H20B 109.5 . .
H20A C20 H20C 109.5 . .
H20B C20 H20C 109.5 . .
P2 C21 Si3 118.43(19) . .
P2 C21 Si4 109.55(18) . .
P2 C21 H21 103.3 . .
Si3 C21 Si4 116.55(17) . .
Si3 C21 H21 103.3 . .
Si4 C21 H21 103.3 . .
Si3 C22 H22A 109.5 . .
Si3 C22 H22B 109.5 . .
Si3 C22 H22C 109.5 . .
H22A C22 H22B 109.5 . .
H22A C22 H22C 109.5 . .
H22B C22 H22C 109.5 . .
Si3 C23 H23A 109.5 . .
Si3 C23 H23B 109.5 . .
Si3 C23 H23C 109.5 . .
H23A C23 H23B 109.5 . .
H23A C23 H23C 109.5 . .
H23B C23 H23C 109.5 . .
Si3 C24 H24A 109.5 . .
Si3 C24 H24B 109.5 . .
Si3 C24 H24C 109.5 . .
H24A C24 H24B 109.5 . .
H24A C24 H24C 109.5 . .
H24B C24 H24C 109.5 . .
Si4 C25 H25D 109.5 . .
Si4 C25 H25E 109.5 . .
Si4 C25 H25F 109.5 . .
H25D C25 H25E 109.5 . .
H25D C25 H25F 109.5 . .
H25E C25 H25F 109.5 . .
Si4 C26 H26A 109.5 . .
Si4 C26 H26B 109.5 . .
Si4 C26 H26C 109.5 . .
H26A C26 H26B 109.5 . .
H26A C26 H26C 109.5 . .
H26B C26 H26C 109.5 . .
Si4 C27 H25A 109.5 . .
Si4 C27 H25B 109.5 . .
Si4 C27 H25C 109.5 . .
H25A C27 H25B 109.5 . .
H25A C27 H25C 109.5 . .
H25B C27 H25C 109.5 . .
P2 C28 C29 121.1(3) . .
P2 C28 C33 121.1(3) . .
C29 C28 C33 117.2(4) . .
C28 C29 H29 118.9 . .
C28 C29 C30 122.2(4) . .
H29 C29 C30 118.9 . .
C29 C30 H30 120.2 . .
C29 C30 C31 119.6(4) . .
H30 C30 C31 120.2 . .
C30 C31 H31 119.9 . .
C30 C31 C32 120.3(4) . .
H31 C31 C32 119.9 . .
C31 C32 H32 119.9 . .
C31 C32 C33 120.1(4) . .
H32 C32 C33 119.9 . .
S2 C33 C28 116.7(3) . .
S2 C33 C32 122.7(3) . .
C28 C33 C32 120.6(3) . .
S2 C34 H34A 109.5 . .
S2 C34 H34B 109.5 . .
S2 C34 H34C 109.5 . .
H34A C34 H34B 109.5 . .
H34A C34 H34C 109.5 . .
H34B C34 H34C 109.5 . .
N4 C35 H35A 109.5 . .
N4 C35 H35B 109.5 . .
N4 C35 H35C 109.5 . .
H35A C35 H35B 109.5 . .
H35A C35 H35C 109.5 . .
H35B C35 H35C 109.5 . .
N4 C36 H36A 109.5 . .
N4 C36 H36B 109.5 . .
N4 C36 H36C 109.5 . .
H36A C36 H36B 109.5 . .
H36A C36 H36C 109.5 . .
H36B C36 H36C 109.5 . .
N4 C37 H37A 108.8 . .
N4 C37 H37B 108.8 . .
N4 C37 C38 113.6(3) . .
H37A C37 H37B 107.7 . .
H37A C37 C38 108.8 . .
H37B C37 C38 108.8 . .
N3 C38 C37 113.7(3) . .
N3 C38 H38A 108.8 . .
N3 C38 H38B 108.8 . .
C37 C38 H38A 108.8 . .
C37 C38 H38B 108.8 . .
H38A C38 H38B 107.7 . .
N3 C39 H39A 109.5 . .
N3 C39 H39B 109.5 . .
N3 C39 H39C 109.5 . .
H39A C39 H39B 109.5 . .
H39A C39 H39C 109.5 . .
H39B C39 H39C 109.5 . .
N3 C40 H40A 109.5 . .
N3 C40 H40B 109.5 . .
N3 C40 H40C 109.5 . .
H40A C40 H40B 109.5 . .
H40A C40 H40C 109.5 . .
H40B C40 H40C 109.5 . .

loop_
_geom_bond_atom_site_label_1
_geom_bond_atom_site_label_2
_geom_bond_distance
_geom_bond_site_symmetry_2
P1 B1 1.951(4) .
P1 Na1 2.9661(17) .
P1 C1 1.888(3) .
P1 C8 1.833(4) .
P2 B2 1.957(4) .
P2 Na2 2.9474(16) .
P2 C21 1.887(3) .
P2 C28 1.837(4) .
S1 Na1 3.0441(19) .
S1 C13 1.773(3) .
S1 C14 1.795(3) .
S2 Na2 3.0735(18) .
S2 C33 1.758(4) .
S2 C34 1.810(4) .
Si1 C1 1.885(4) .
Si1 C2 1.848(4) .
Si1 C3 1.867(4) .
Si1 C4 1.873(4) .
Si2 C1 1.873(4) .
Si2 C5 1.873(4) .
Si2 C6 1.869(4) .
Si2 C7 1.846(4) .
Si3 C21 1.887(4) .
Si3 C22 1.853(4) .
Si3 C23 1.867(4) .
Si3 C24 1.867(4) .
Si4 C21 1.880(4) .
Si4 C25 1.860(4) .
Si4 C26 1.861(4) .
Si4 C27 1.876(4) .
B1 H1A 1.19(3) .
B1 H1B 1.14(3) .
B1 H1C 1.22(4) .
B2 H2A 1.10(3) .
B2 H2B 1.19(4) .
B2 H2C 1.11(3) .
Na1 H2B 2.64(3) .
Na1 H2C 2.35(3) .
Na1 N1 2.542(3) .
Na1 N2 2.498(3) .
Na1 C17 3.126(4) .
Na2 H1A 2.54(3) 1_565
Na2 H1B 2.63(3) 1_565
Na2 H1C 2.51(4) 1_565
Na2 N3 2.523(3) .
Na2 N4 2.533(3) .
N1 C18 1.469(4) .
N1 C19 1.461(5) .
N1 C20 1.475(4) .
N2 C15 1.455(4) .
N2 C16 1.467(4) .
N2 C17 1.456(5) .
N3 C38 1.474(5) .
N3 C39 1.453(5) .
N3 C40 1.466(5) .
N4 C35 1.477(5) .
N4 C36 1.466(4) .
N4 C37 1.458(5) .
C1 H1 1.000 .
C2 H2D 0.980 .
C2 H2E 0.980 .
C2 H2F 0.980 .
C3 H3A 0.980 .
C3 H3B 0.980 .
C3 H3C 0.980 .
C4 H4A 0.980 .
C4 H4B 0.980 .
C4 H4C 0.980 .
C5 H5A 0.980 .
C5 H5B 0.980 .
C5 H5C 0.980 .
C6 H6A 0.980 .
C6 H6B 0.980 .
C6 H6C 0.980 .
C7 H7A 0.980 .
C7 H7B 0.980 .
C7 H7C 0.980 .
C8 C9 1.380(4) .
C8 C13 1.406(4) .
C9 H9 0.950 .
C9 C10 1.382(5) .
C10 H10 0.950 .
C10 C11 1.384(5) .
C11 H11 0.950 .
C11 C12 1.380(5) .
C12 H12 0.950 .
C12 C13 1.373(5) .
C14 H14A 0.980 .
C14 H14B 0.980 .
C14 H14C 0.980 .
C15 H15A 0.980 .
C15 H15B 0.980 .
C15 H15C 0.980 .
C16 H16A 0.980 .
C16 H16B 0.980 .
C16 H16C 0.980 .
C17 H17A 0.990 .
C17 H17B 0.990 .
C17 C18 1.503(5) .
C18 H18A 0.990 .
C18 H18B 0.990 .
C19 H19A 0.980 .
C19 H19B 0.980 .
C19 H19C 0.980 .
C20 H20A 0.980 .
C20 H20B 0.980 .
C20 H20C 0.980 .
C21 H21 1.000 .
C22 H22A 0.980 .
C22 H22B 0.980 .
C22 H22C 0.980 .
C23 H23A 0.980 .
C23 H23B 0.980 .
C23 H23C 0.980 .
C24 H24A 0.980 .
C24 H24B 0.980 .
C24 H24C 0.980 .
C25 H25D 0.980 .
C25 H25E 0.980 .
C25 H25F 0.980 .
C26 H26A 0.980 .
C26 H26B 0.980 .
C26 H26C 0.980 .
C27 H25A 0.980 .
C27 H25B 0.980 .
C27 H25C 0.980 .
C28 C29 1.383(5) .
C28 C33 1.421(5) .
C29 H29 0.950 .
C29 C30 1.390(5) .
C30 H30 0.950 .
C30 C31 1.371(5) .
C31 H31 0.950 .
C31 C32 1.389(5) .
C32 H32 0.950 .
C32 C33 1.382(5) .
C34 H34A 0.980 .
C34 H34B 0.980 .
C34 H34C 0.980 .
C35 H35A 0.980 .
C35 H35B 0.980 .
C35 H35C 0.980 .
C36 H36A 0.980 .
C36 H36B 0.980 .
C36 H36C 0.980 .
C37 H37A 0.990 .
C37 H37B 0.990 .
C37 C38 1.494(6) .
C38 H38A 0.990 .
C38 H38B 0.990 .
C39 H39A 0.980 .
C39 H39B 0.980 .
C39 H39C 0.980 .
C40 H40A 0.980 .
C40 H40B 0.980 .
C40 H40C 0.980 .

loop_
_platon_squeeze_void_nr
_platon_squeeze_void_average_x
_platon_squeeze_void_average_y
_platon_squeeze_void_average_z
_platon_squeeze_void_volume
_platon_squeeze_void_count_electrons
1 0.261 0.141 0.601 11.4 0.2
2 0.500 0.500 1.000 281.7 3.2
3 0.739 0.858 0.399 11.4 0.4
